data_7133885
loop_
_publ_author_name
'Fayafrou, Oussama'
'Lognon, Elise'
'Duhayon, Carine'
'Sortais, Jean-Baptiste'
'Monari, Antonio'
'Basl&#xe9;, Olivier'
'Canac, Yves'

_publ_section_title
;
 Photoluminescent ruthenium(II) bipyridyl complexes containing phosphonium
 ylide ligands.
;
_journal_issue 92
_journal_name_full 'Chemical communications (Cambridge, England)'
_journal_page_first 13602
_journal_page_last 13605
_journal_paper_doi 10.1039/d4cc05050a
_journal_volume 60
_journal_year 2024
_chemical_formula_moiety 'C26 H28 N5 P Ru, 2(F6 P), 0.5(C2 H3 N), 0.5(H2 O)'
_chemical_formula_sum 'C27 H30.5 F12 N5.5 O0.5 P3 Ru'
_chemical_formula_weight 862.55
_space_group_IT_number 2
_space_group_name_Hall '-P 1'
_space_group_name_H-M_alt 'P -1'
_symmetry_cell_setting triclinic
_symmetry_space_group_name_Hall '-P 1'
_symmetry_space_group_name_H-M 'P -1'
_atom_sites_solution_hydrogens difmap
_atom_sites_solution_primary direct
_audit_update_record
;
2024-09-06 deposited with the CCDC.	2024-10-21 downloaded from the CCDC.
;
_cell_angle_alpha 100.9760(10)
_cell_angle_beta 100.1120(10)
_cell_angle_gamma 106.3240(10)
_cell_formula_units_Z 2
_cell_length_a 11.98730(10)
_cell_length_b 12.29910(10)
_cell_length_c 13.40480(10)
_cell_measurement_reflns_used 134473
_cell_measurement_temperature 100
_cell_measurement_theta_max 76.67
_cell_measurement_theta_min 3.43
_cell_volume 1806.06(3)
_computing_cell_refinement 'CrysAlisPro 1.171.41.120a (Rigaku OD, 2021)'
_computing_data_collection 'CrysAlisPro 1.171.41.120a (Rigaku OD, 2021)'
_computing_data_reduction 'CrysAlisPro 1.171.41.120a (Rigaku OD, 2021)'
_computing_molecular_graphics 'CAMERON (Watkin et al., 1996)'
_computing_publication_material 'CRYSTALS (Betteridge et al., 2003)'
_computing_structure_refinement 'CRYSTALS (Betteridge et al., 2003)'
_computing_structure_solution 'SHELXT (Sheldrick, 2015)'
_diffrn_ambient_temperature 100
_diffrn_detector 'Hybrid Pixel Array Detector'
_diffrn_measured_fraction_theta_full 0.996
_diffrn_measured_fraction_theta_max 0.965
_diffrn_measurement_device 'four-circle diffractometer'
_diffrn_measurement_device_type 'XtaLAB Synergy, Dualflex, HyPix'
_diffrn_measurement_method '\f & \w scans'
_diffrn_radiation_type 'Cu K\a'
_diffrn_radiation_wavelength 1.54180
_diffrn_reflns_av_R_equivalents 0.014
_diffrn_reflns_av_unetI/netI 0.013
_diffrn_reflns_limit_h_max 15
_diffrn_reflns_limit_h_min -13
_diffrn_reflns_limit_k_max 15
_diffrn_reflns_limit_k_min -15
_diffrn_reflns_limit_l_max 16
_diffrn_reflns_limit_l_min -16
_diffrn_reflns_number 12159
_diffrn_reflns_theta_full 68.133
_diffrn_reflns_theta_max 71.884
_diffrn_reflns_theta_min 3.462
_diffrn_standards_number 0
_exptl_absorpt_coefficient_mu 5.611
_exptl_absorpt_correction_T_max 0.68
_exptl_absorpt_correction_T_min 0.42
_exptl_absorpt_correction_type multi-scan
_exptl_absorpt_process_details 'DENZO/SCALEPACK (Otwinowski & Minor, 1997)'
_exptl_crystal_colour orange
_exptl_crystal_density_diffrn 1.583
_exptl_crystal_density_meas ?
_exptl_crystal_density_method 'not measured'
_exptl_crystal_description block
_exptl_crystal_F_000 862
_exptl_crystal_size_max 0.180
_exptl_crystal_size_mid 0.090
_exptl_crystal_size_min 0.070
_refine_diff_density_max 2.77
_refine_diff_density_min -2.12
_refine_ls_extinction_method None
_refine_ls_goodness_of_fit_ref 0.9826
_refine_ls_hydrogen_treatment constr
_refine_ls_matrix_type full
_refine_ls_number_parameters 442
_refine_ls_number_reflns 6999
_refine_ls_number_restraints 42
_refine_ls_R_factor_all 0.0748
_refine_ls_R_factor_gt 0.0741
_refine_ls_shift/su_max 0.0015922
_refine_ls_shift/su_mean 0.0000651
_refine_ls_structure_factor_coef Fsqd
_refine_ls_weighting_details
;
 Method= Modified Sheldrick 
 w=1/[\s^2^(F^2^) + ( 0.11P)^2^ +13.93P] 
 ,where P=(max(Fo^2^,0) + 2Fc^2^)/3 
;
_refine_ls_weighting_scheme calc
_refine_ls_wR_factor_all 0.1953
_refine_ls_wR_factor_gt 0.1946
_refine_ls_wR_factor_ref 0.1953
_reflns_limit_h_max 14
_reflns_limit_h_min -15
_reflns_limit_k_max 14
_reflns_limit_k_min -15
_reflns_limit_l_max 16
_reflns_limit_l_min 0
_reflns_number_gt 6856
_reflns_number_total 7348
_reflns_threshold_expression I>2.0\s(I)
_oxford_refine_ls_scale 0.3928(8)
_cod_data_source_file d4cc05050a2.cif
_cod_data_source_block Oussama071122-RuP1CH2CN
_cod_depositor_comments
;
The following automatic conversions were performed:

data item '_exptl_crystal_density_meas' value 'not measured' was
changed to '?' -- the value is perceived as not measured.

Automatic conversion script
Id: cif_fix_values 8170 2020-07-09 18:12:32Z antanas 

 Adding full bibliography for 7133882--7133886.cif.
;
_cod_original_sg_symbol_H-M 'P -1 '
_cod_original_formula_sum 'C27 H30.50 F12.00 N5.50 O0.50 P3 Ru1'
_cod_database_code 7133885
_oxford_refine_reflns_threshold_expression I>-3.0\s(I)
_refine_ls_r_factor_ref 0.0748
_reflns_number_all 6999

loop_
_symmetry_equiv_pos_as_xyz
x,y,z
-x,-y,-z

loop_
_atom_site_label
_atom_site_type_symbol
_atom_site_fract_x
_atom_site_fract_y
_atom_site_fract_z
_atom_site_U_iso_or_equiv
_atom_site_occupancy
_atom_site_adp_type
_atom_site_refinement_flags_posn
_atom_site_refinement_flags_adp
_atom_site_refinement_flags_occupancy
_atom_site_disorder_assembly
_atom_site_disorder_group
_atom_site_attached_hydrogens
Ru1 Ru 0.24219(3) 0.15153(4) 0.32087(3) 0.0298 1.0000 Uani . . . . . .
C1 C 0.3527(5) 0.2904(5) 0.2735(4) 0.0314 1.0000 Uani . . . . . .
C2 C 0.3428(4) 0.0795(5) 0.1394(4) 0.0285 1.0000 Uani . . . . . .
C3 C 0.3820(5) 0.0113(5) 0.0689(4) 0.0301 1.0000 Uani . . . . . .
C4 C 0.3642(5) -0.1056(5) 0.0697(5) 0.0312 1.0000 Uani . . . . . .
C5 C 0.3080(5) -0.1480(5) 0.1431(5) 0.0335 1.0000 Uani . . . . . .
C6 C 0.2719(5) -0.0748(5) 0.2119(5) 0.0322 1.0000 Uani . . . . . .
C7 C 0.0159(5) 0.1614(5) 0.1697(5) 0.0313 1.0000 Uani . . . . . .
C8 C -0.0880(5) 0.1758(7) 0.1059(6) 0.0431 1.0000 Uani . . . . . .
C9 C 0.0876(6) -0.0553(6) 0.4073(5) 0.0412 1.0000 Uani . . . . . .
C10 C 0.0249(8) -0.1482(7) 0.4509(7) 0.0604 1.0000 Uani . . . . . .
C11 C 0.1909(8) 0.3501(8) 0.4739(6) 0.0606 1.0000 Uani . . . . . .
C12 C 0.1676(15) 0.4480(12) 0.5388(9) 0.1129 1.0000 Uani . . . . . .
C13 C 0.4675(6) 0.1592(7) 0.4875(5) 0.0486 1.0000 Uani . . . . . .
C14 C 0.5727(7) 0.1681(11) 0.5682(7) 0.0760 1.0000 Uani . . . . . .
C15 C 0.2433(5) 0.2385(5) 0.0463(4) 0.0284 1.0000 Uani . . . . . .
C16 C 0.1995(5) 0.3320(5) 0.0621(5) 0.0329 1.0000 Uani . . . . . .
C17 C 0.1091(5) 0.3367(5) -0.0151(5) 0.0354 1.0000 Uani . . . . . .
C18 C 0.0625(5) 0.2496(6) -0.1069(5) 0.0408 1.0000 Uani . . . . . .
C19 C 0.1061(6) 0.1564(6) -0.1229(5) 0.0463 1.0000 Uani . . . . . .
C20 C 0.1973(6) 0.1508(6) -0.0469(5) 0.0401 1.0000 Uani . . . . . .
C21 C 0.5031(5) 0.2949(5) 0.1172(4) 0.0279 1.0000 Uani . . . . . .
C22 C 0.5123(5) 0.3444(5) 0.0323(5) 0.0350 1.0000 Uani . . . . . .
C23 C 0.6249(6) 0.3991(6) 0.0191(5) 0.0397 1.0000 Uani . . . . . .
C24 C 0.7272(5) 0.4040(5) 0.0887(5) 0.0397 1.0000 Uani . . . . . .
C25 C 0.7180(5) 0.3538(5) 0.1715(5) 0.0348 1.0000 Uani . . . . . .
C26 C 0.6069(5) 0.2989(5) 0.1867(4) 0.0305 1.0000 Uani . . . . . .
N1 N 0.2874(4) 0.0381(4) 0.2115(3) 0.0273 1.0000 Uani . . . . . .
N2 N 0.0974(4) 0.1514(4) 0.2191(4) 0.0320 1.0000 Uani . . . . . .
N3 N 0.1380(4) 0.0159(5) 0.3730(4) 0.0371 1.0000 Uani . . . . . .
N4 N 0.2090(5) 0.2743(5) 0.4242(4) 0.0418 1.0000 Uani . . . . . .
N5 N 0.3873(4) 0.1565(5) 0.4273(4) 0.0377 1.0000 Uani . . . . . .
P1 P 0.36127(11) 0.23206(12) 0.14663(10) 0.0270 1.0000 Uani . . . . . .
P2 P 0.31491(15) -0.03301(16) 0.70530(14) 0.0420 1.0000 Uani . . . . . .
P3 P 0.0864(3) 0.5628(3) 0.2829(3) 0.0466 0.6000 Uani D . . . . .
P4 P 0.1177(5) 0.5725(4) 0.2666(4) 0.0468 0.4000 Uani D . . . . .
F1 F 0.4346(4) -0.0619(5) 0.6952(3) 0.0589 1.0000 Uani . . . . . .
F2 F 0.2962(5) -0.0163(7) 0.5896(5) 0.0957 1.0000 Uani . . . . . .
F3 F 0.3914(5) 0.1008(5) 0.7516(6) 0.0979 1.0000 Uani . . . . . .
F4 F 0.1940(4) -0.0071(5) 0.7145(4) 0.0717 1.0000 Uani . . . . . .
F5 F 0.3345(3) -0.0517(4) 0.8204(3) 0.0563 1.0000 Uani . . . . . .
F6 F 0.2404(4) -0.1685(4) 0.6600(4) 0.0685 1.0000 Uani . . . . . .
F7 F 0.1190(5) 0.6234(5) 0.4048(6) 0.0675 0.6000 Uani D . . . . .
F8 F -0.0360(6) 0.6016(5) 0.2721(5) 0.0675 0.6000 Uani D . . . . .
F9 F 0.1523(6) 0.6902(6) 0.2675(5) 0.0675 0.6000 Uani D . . . . .
F10 F 0.0411(5) 0.5061(5) 0.1609(5) 0.0675 0.6000 Uani D . . . . .
F11 F 0.2017(6) 0.5283(5) 0.2954(4) 0.0675 0.6000 Uani D . . . . .
F12 F 0.0173(5) 0.4425(5) 0.3047(5) 0.0675 0.6000 Uani D . . . . .
F13 F 0.1534(8) 0.7102(8) 0.2867(7) 0.0675 0.4000 Uani D . . . . .
F14 F 0.0703(8) 0.5524(7) 0.1462(7) 0.0675 0.4000 Uani D . . . . .
F15 F 0.2427(8) 0.5712(7) 0.2608(7) 0.0675 0.4000 Uani D . . . . .
F16 F 0.1519(8) 0.5930(7) 0.3906(7) 0.0675 0.4000 Uani D . . . . .
F17 F -0.0193(8) 0.5750(8) 0.2757(7) 0.0675 0.4000 Uani D . . . . .
F18 F 0.0768(7) 0.4344(7) 0.2539(7) 0.0675 0.4000 Uani D . . . . .
O1 O 0.4170(13) 0.4508(10) 0.6235(10) 0.0781 0.5000 Uani . . . . . .
C28 C 0.3038(15) 0.3143(15) 0.7370(13) 0.059(4) 0.5000 Uiso . . . . . .
C27 C 0.4075(11) 0.3720(11) 0.7547(10) 0.038(3) 0.5000 Uiso . . . . . .
N6 N 0.5124(12) 0.4265(12) 0.7702(11) 0.058(3) 0.5000 Uiso . . . . . .
H11 H 0.4349 0.3220 0.3212 0.0367 1.0000 Uiso R . . . . .
H12 H 0.3160 0.3500 0.2735 0.0377 1.0000 Uiso R . . . . .
H31 H 0.4161 0.0423 0.0205 0.0391 1.0000 Uiso R . . . . .
H41 H 0.3895 -0.1534 0.0219 0.0373 1.0000 Uiso R . . . . .
H51 H 0.2953 -0.2247 0.1463 0.0398 1.0000 Uiso R . . . . .
H61 H 0.2351 -0.1046 0.2619 0.0360 1.0000 Uiso R . . . . .
H81 H -0.1621 0.1178 0.1068 0.0631 1.0000 Uiso R . . . . .
H82 H -0.0854 0.2537 0.1354 0.0634 1.0000 Uiso R . . . . .
H83 H -0.0782 0.1669 0.0350 0.0632 1.0000 Uiso R . . . . .
H102 H -0.0600 -0.1669 0.4277 0.0941 1.0000 Uiso R . . . . .
H101 H 0.0480 -0.1225 0.5268 0.0941 1.0000 Uiso R . . . . .
H103 H 0.0471 -0.2170 0.4278 0.0944 1.0000 Uiso R . . . . .
H122 H 0.1474 0.4993 0.4969 0.1619 1.0000 Uiso R . . . . .
H121 H 0.1027 0.4200 0.5701 0.1621 1.0000 Uiso R . . . . .
H123 H 0.2382 0.4931 0.5930 0.1621 1.0000 Uiso R . . . . .
H141 H 0.6300 0.1426 0.5374 0.1358 1.0000 Uiso R . . . . .
H142 H 0.5502 0.1229 0.6165 0.1360 1.0000 Uiso R . . . . .
H143 H 0.6068 0.2500 0.6052 0.1360 1.0000 Uiso R . . . . .
H161 H 0.2300 0.3898 0.1233 0.0433 1.0000 Uiso R . . . . .
H171 H 0.0803 0.4002 -0.0066 0.0394 1.0000 Uiso R . . . . .
H181 H 0.0010 0.2536 -0.1558 0.0472 1.0000 Uiso R . . . . .
H191 H 0.0753 0.0990 -0.1871 0.0604 1.0000 Uiso R . . . . .
H201 H 0.2264 0.0895 -0.0561 0.0480 1.0000 Uiso R . . . . .
H221 H 0.4416 0.3399 -0.0164 0.0384 1.0000 Uiso R . . . . .
H231 H 0.6333 0.4333 -0.0353 0.0495 1.0000 Uiso R . . . . .
H241 H 0.8029 0.4405 0.0799 0.0433 1.0000 Uiso R . . . . .
H251 H 0.7882 0.3561 0.2168 0.0419 1.0000 Uiso R . . . . .
H261 H 0.5995 0.2614 0.2396 0.0406 1.0000 Uiso R . . . . .
H281 H 0.2562 0.3639 0.7503 0.0992 0.5000 Uiso R . . . . .
H282 H 0.2969 0.2627 0.7824 0.0990 0.5000 Uiso R . . . . .
H283 H 0.2764 0.2692 0.6658 0.0989 0.5000 Uiso R . . . . .

loop_
_atom_site_aniso_label
_atom_site_aniso_U_11
_atom_site_aniso_U_22
_atom_site_aniso_U_33
_atom_site_aniso_U_23
_atom_site_aniso_U_13
_atom_site_aniso_U_12
Ru1 0.0231(2) 0.0480(3) 0.0300(2) 0.02424(19) 0.01166(17) 0.01679(18)
C1 0.029(3) 0.042(3) 0.030(3) 0.019(2) 0.009(2) 0.013(2)
C2 0.019(2) 0.041(3) 0.032(3) 0.022(2) 0.006(2) 0.011(2)
C3 0.022(2) 0.044(3) 0.031(3) 0.021(2) 0.009(2) 0.010(2)
C4 0.022(2) 0.039(3) 0.038(3) 0.018(2) 0.009(2) 0.011(2)
C5 0.028(3) 0.040(3) 0.041(3) 0.025(3) 0.011(2) 0.013(2)
C6 0.026(3) 0.044(3) 0.038(3) 0.028(3) 0.013(2) 0.014(2)
C7 0.020(3) 0.042(3) 0.039(3) 0.024(2) 0.010(2) 0.011(2)
C8 0.023(3) 0.065(4) 0.053(4) 0.035(3) 0.010(3) 0.019(3)
C9 0.039(3) 0.052(4) 0.043(3) 0.020(3) 0.024(3) 0.016(3)
C10 0.072(5) 0.047(4) 0.068(5) 0.021(4) 0.046(4) 0.007(4)
C11 0.081(6) 0.091(6) 0.047(4) 0.042(4) 0.037(4) 0.055(5)
C12 0.205(15) 0.135(11) 0.079(7) 0.057(7) 0.083(9) 0.129(11)
C13 0.031(3) 0.093(5) 0.042(3) 0.044(4) 0.016(3) 0.027(3)
C14 0.038(4) 0.157(10) 0.061(5) 0.072(6) 0.014(4) 0.043(5)
C15 0.022(2) 0.040(3) 0.032(3) 0.024(2) 0.010(2) 0.012(2)
C16 0.027(3) 0.040(3) 0.038(3) 0.023(2) 0.011(2) 0.010(2)
C17 0.027(3) 0.046(3) 0.046(3) 0.031(3) 0.013(2) 0.016(2)
C18 0.029(3) 0.054(4) 0.045(3) 0.031(3) 0.003(3) 0.014(3)
C19 0.045(4) 0.050(4) 0.041(3) 0.017(3) -0.005(3) 0.017(3)
C20 0.042(3) 0.044(3) 0.038(3) 0.018(3) 0.000(3) 0.020(3)
C21 0.023(2) 0.031(3) 0.033(3) 0.015(2) 0.008(2) 0.007(2)
C22 0.028(3) 0.045(3) 0.040(3) 0.026(3) 0.012(2) 0.012(2)
C23 0.038(3) 0.044(3) 0.049(4) 0.030(3) 0.019(3) 0.012(3)
C24 0.026(3) 0.034(3) 0.058(4) 0.018(3) 0.015(3) 0.002(2)
C25 0.024(3) 0.033(3) 0.042(3) 0.007(2) 0.002(2) 0.006(2)
C26 0.028(3) 0.033(3) 0.030(3) 0.011(2) 0.005(2) 0.008(2)
N1 0.020(2) 0.041(2) 0.030(2) 0.0212(19) 0.0104(17) 0.0127(18)
N2 0.026(2) 0.041(3) 0.037(3) 0.022(2) 0.014(2) 0.013(2)
N3 0.030(2) 0.055(3) 0.040(3) 0.024(2) 0.018(2) 0.021(2)
N4 0.041(3) 0.066(4) 0.035(3) 0.028(3) 0.019(2) 0.028(3)
N5 0.031(3) 0.063(3) 0.035(3) 0.032(2) 0.016(2) 0.021(2)
P1 0.0212(6) 0.0377(7) 0.0282(6) 0.0198(5) 0.0079(5) 0.0103(5)
P2 0.0375(8) 0.0577(10) 0.0452(9) 0.0304(8) 0.0191(7) 0.0204(7)
P3 0.048(2) 0.0362(18) 0.049(2) 0.0125(15) -0.0059(17) 0.0135(15)
P4 0.064(4) 0.030(2) 0.040(3) 0.015(2) 0.001(3) 0.008(2)
F1 0.051(2) 0.103(4) 0.047(2) 0.038(2) 0.0247(19) 0.042(2)
F2 0.067(3) 0.185(7) 0.085(4) 0.105(4) 0.038(3) 0.062(4)
F3 0.062(3) 0.054(3) 0.178(7) 0.044(4) 0.013(4) 0.018(2)
F4 0.045(2) 0.102(4) 0.080(3) 0.025(3) 0.020(2) 0.039(3)
F5 0.040(2) 0.095(3) 0.0349(19) 0.022(2) 0.0148(16) 0.015(2)
F6 0.064(3) 0.065(3) 0.062(3) 0.013(2) -0.011(2) 0.016(2)
F7 0.0628(16) 0.0635(18) 0.0804(18) 0.0268(14) 0.0092(13) 0.0262(13)
F8 0.0628(16) 0.0635(18) 0.0804(18) 0.0268(14) 0.0092(13) 0.0262(13)
F9 0.0628(16) 0.0635(18) 0.0804(18) 0.0268(14) 0.0092(13) 0.0262(13)
F10 0.0628(16) 0.0635(18) 0.0804(18) 0.0268(14) 0.0092(13) 0.0262(13)
F11 0.0628(16) 0.0635(18) 0.0804(18) 0.0268(14) 0.0092(13) 0.0262(13)
F12 0.0628(16) 0.0635(18) 0.0804(18) 0.0268(14) 0.0092(13) 0.0262(13)
F13 0.0628(16) 0.0635(18) 0.0804(18) 0.0268(14) 0.0092(13) 0.0262(13)
F14 0.0628(16) 0.0635(18) 0.0804(18) 0.0268(14) 0.0092(13) 0.0262(13)
F15 0.0628(16) 0.0635(18) 0.0804(18) 0.0268(14) 0.0092(13) 0.0262(13)
F16 0.0628(16) 0.0635(18) 0.0804(18) 0.0268(14) 0.0092(13) 0.0262(13)
F17 0.0628(16) 0.0635(18) 0.0804(18) 0.0268(14) 0.0092(13) 0.0262(13)
F18 0.0628(16) 0.0635(18) 0.0804(18) 0.0268(14) 0.0092(13) 0.0262(13)
O1 0.099(10) 0.049(6) 0.071(8) 0.011(6) -0.007(7) 0.022(6)

loop_
_atom_type_symbol
_atom_type_scat_dispersion_real
_atom_type_scat_dispersion_imag
_atom_type_scat_Cromer_Mann_a1
_atom_type_scat_Cromer_Mann_b1
_atom_type_scat_Cromer_Mann_a2
_atom_type_scat_Cromer_Mann_b2
_atom_type_scat_Cromer_Mann_a3
_atom_type_scat_Cromer_Mann_b3
_atom_type_scat_Cromer_Mann_a4
_atom_type_scat_Cromer_Mann_b4
_atom_type_scat_Cromer_Mann_c
_atom_type_scat_source
C 0.0181 0.0091 2.3100 20.8439 1.0200 10.2075 1.5886 0.5687 0.8650 51.6512 0.2156 'International Tables Vol C 4.2.6.8 and 6.1.1.4'
H 0.0000 0.0000 0.4930 10.5109 0.3229 26.1257 0.1402 3.1424 0.0408 57.7998 0.0030 'International Tables Vol C 4.2.6.8 and 6.1.1.4'
Br -0.6763 1.2805 17.1789 2.1723 5.2358 16.5796 5.6377 0.2609 3.9851 41.4328 2.9557 'International Tables Vol C 4.2.6.8 and 6.1.1.4'
N 0.0311 0.0180 12.2126 0.0057 3.1322 9.8933 2.0125 28.9975 1.1663 0.5826 -11.5290 'International Tables Vol C 4.2.6.8 and 6.1.1.4'
O 0.0492 0.0322 3.0485 13.2771 2.2868 5.7011 1.5463 0.3239 0.8670 32.9089 0.2508 'International Tables Vol C 4.2.6.8 and 6.1.1.4'
Ru 0.0552 3.2960 19.2674 0.8085 12.9182 8.4347 4.8634 24.7997 1.5676 94.2928 5.3787 'International Tables Vol C 4.2.6.8 and 6.1.1.4'
F 0.0727 0.0534 3.5392 10.2825 2.6412 4.2944 1.5170 0.2615 1.0243 26.1476 0.2776 'International Tables Vol C 4.2.6.8 and 6.1.1.4'
P 0.2955 0.4335 6.4345 1.9067 4.1791 27.1570 1.7800 0.5260 1.4908 68.1645 1.1149 'International Tables Vol C 4.2.6.8 and 6.1.1.4'

loop_
_geom_angle_atom_site_label_1
_geom_angle_site_symmetry_1
_geom_angle_atom_site_label_2
_geom_angle_site_symmetry_2
_geom_angle_atom_site_label_3
_geom_angle_site_symmetry_3
_geom_angle
_geom_angle_publ_flag
C1 . Ru1 . N1 . 87.0(2) yes
C1 . Ru1 . N2 . 90.4(2) yes
N1 . Ru1 . N2 . 94.11(18) yes
C1 . Ru1 . N3 . 177.8(2) yes
N1 . Ru1 . N3 . 93.63(19) yes
N2 . Ru1 . N3 . 91.60(19) yes
C1 . Ru1 . N4 . 87.8(2) yes
N1 . Ru1 . N4 . 174.72(19) yes
N2 . Ru1 . N4 . 86.4(2) yes
N3 . Ru1 . N4 . 91.6(2) yes
C1 . Ru1 . N5 . 89.3(2) yes
N1 . Ru1 . N5 . 87.99(19) yes
N2 . Ru1 . N5 . 177.9(2) yes
N3 . Ru1 . N5 . 88.6(2) yes
N4 . Ru1 . N5 . 91.5(2) yes
Ru1 . C1 . P1 . 107.0(3) yes
Ru1 . C1 . H11 . 110.5 no
P1 . C1 . H11 . 109.5 no
Ru1 . C1 . H12 . 108.6 no
P1 . C1 . H12 . 110.1 no
H11 . C1 . H12 . 111.1 no
C3 . C2 . N1 . 122.8(5) yes
C3 . C2 . P1 . 123.5(4) yes
N1 . C2 . P1 . 113.7(4) yes
C2 . C3 . C4 . 119.4(5) yes
C2 . C3 . H31 . 119.5 no
C4 . C3 . H31 . 121.1 no
C3 . C4 . C5 . 118.0(5) yes
C3 . C4 . H41 . 120.6 no
C5 . C4 . H41 . 121.5 no
C4 . C5 . C6 . 119.7(5) yes
C4 . C5 . H51 . 120.4 no
C6 . C5 . H51 . 120.0 no
C5 . C6 . N1 . 123.1(5) yes
C5 . C6 . H61 . 118.5 no
N1 . C6 . H61 . 118.3 no
C8 . C7 . N2 . 179.1(6) yes
C7 . C8 . H81 . 111.3 no
C7 . C8 . H82 . 105.1 no
H81 . C8 . H82 . 111.9 no
C7 . C8 . H83 . 107.7 no
H81 . C8 . H83 . 109.7 no
H82 . C8 . H83 . 110.9 no
C10 . C9 . N3 . 178.6(7) yes
C9 . C10 . H102 . 110.6 no
C9 . C10 . H101 . 109.5 no
H102 . C10 . H101 . 109.1 no
C9 . C10 . H103 . 108.5 no
H102 . C10 . H103 . 109.5 no
H101 . C10 . H103 . 109.6 no
C12 . C11 . N4 . 179.6(8) yes
C11 . C12 . H122 . 110.7 no
C11 . C12 . H121 . 111.0 no
H122 . C12 . H121 . 108.5 no
C11 . C12 . H123 . 109.5 no
H122 . C12 . H123 . 108.0 no
H121 . C12 . H123 . 109.1 no
C14 . C13 . N5 . 177.5(10) yes
C13 . C14 . H141 . 111.2 no
C13 . C14 . H142 . 111.4 no
H141 . C14 . H142 . 109.0 no
C13 . C14 . H143 . 105.7 no
H141 . C14 . H143 . 110.2 no
H142 . C14 . H143 . 109.2 no
C16 . C15 . C20 . 120.3(5) yes
C16 . C15 . P1 . 119.6(4) yes
C20 . C15 . P1 . 120.1(4) yes
C15 . C16 . C17 . 119.5(6) yes
C15 . C16 . H161 . 120.2 no
C17 . C16 . H161 . 120.3 no
C16 . C17 . C18 . 120.5(6) yes
C16 . C17 . H171 . 120.6 no
C18 . C17 . H171 . 118.9 no
C17 . C18 . C19 . 120.1(5) yes
C17 . C18 . H181 . 118.8 no
C19 . C18 . H181 . 121.1 no
C18 . C19 . C20 . 120.1(6) yes
C18 . C19 . H191 . 119.1 no
C20 . C19 . H191 . 120.8 no
C15 . C20 . C19 . 119.5(6) yes
C15 . C20 . H201 . 119.4 no
C19 . C20 . H201 . 121.0 no
C22 . C21 . C26 . 119.9(5) yes
C22 . C21 . P1 . 122.5(4) yes
C26 . C21 . P1 . 117.5(4) yes
C21 . C22 . C23 . 119.3(5) yes
C21 . C22 . H221 . 120.2 no
C23 . C22 . H221 . 120.6 no
C22 . C23 . C24 . 120.6(5) yes
C22 . C23 . H231 . 121.0 no
C24 . C23 . H231 . 118.4 no
C23 . C24 . C25 . 120.0(5) yes
C23 . C24 . H241 . 120.8 no
C25 . C24 . H241 . 119.1 no
C24 . C25 . C26 . 120.6(5) yes
C24 . C25 . H251 . 118.9 no
C26 . C25 . H251 . 120.5 no
C21 . C26 . C25 . 119.5(5) yes
C21 . C26 . H261 . 119.0 no
C25 . C26 . H261 . 121.4 no
C2 . N1 . Ru1 . 119.6(4) yes
C2 . N1 . C6 . 117.1(5) yes
Ru1 . N1 . C6 . 123.2(4) yes
Ru1 . N2 . C7 . 172.6(5) yes
Ru1 . N3 . C9 . 175.4(5) yes
Ru1 . N4 . C11 . 172.3(5) yes
Ru1 . N5 . C13 . 179.2(5) yes
C2 . P1 . C21 . 107.1(2) yes
C2 . P1 . C15 . 107.9(2) yes
C21 . P1 . C15 . 108.6(2) yes
C2 . P1 . C1 . 104.9(3) yes
C21 . P1 . C1 . 114.8(3) yes
C15 . P1 . C1 . 113.2(3) yes
F1 . P2 . F2 . 90.1(3) yes
F1 . P2 . F3 . 89.4(3) yes
F2 . P2 . F3 . 91.0(4) yes
F1 . P2 . F4 . 178.8(3) yes
F2 . P2 . F4 . 90.0(3) yes
F3 . P2 . F4 . 91.8(3) yes
F1 . P2 . F5 . 89.1(2) yes
F2 . P2 . F5 . 178.9(3) yes
F3 . P2 . F5 . 89.6(3) yes
F4 . P2 . F5 . 90.9(3) yes
F1 . P2 . F6 . 89.5(3) yes
F2 . P2 . F6 . 89.8(3) yes
F3 . P2 . F6 . 178.7(3) yes
F4 . P2 . F6 . 89.3(3) yes
F5 . P2 . F6 . 89.6(3) yes
F7 . P3 . F8 . 87.76(7) yes
F7 . P3 . F9 . 87.05(8) yes
F8 . P3 . F9 . 85.95(8) yes
F7 . P3 . F10 . 173.75(7) yes
F8 . P3 . F10 . 86.00(7) yes
F9 . P3 . F10 . 92.75(8) yes
F7 . P3 . F11 . 91.05(7) yes
F8 . P3 . F11 . 178.78(7) yes
F9 . P3 . F11 . 93.73(8) yes
F10 . P3 . F11 . 95.19(7) yes
F7 . P3 . F12 . 89.45(8) yes
F8 . P3 . F12 . 90.97(8) yes
F9 . P3 . F12 . 175.42(7) yes
F10 . P3 . F12 . 90.41(8) yes
F11 . P3 . F12 . 89.28(8) yes
F13 . P4 . F14 . 92.70(8) yes
F13 . P4 . F15 . 93.75(8) yes
F14 . P4 . F15 . 95.16(7) yes
F13 . P4 . F16 . 87.00(8) yes
F14 . P4 . F16 . 173.77(7) yes
F15 . P4 . F16 . 91.06(7) yes
F13 . P4 . F17 . 85.95(8) yes
F14 . P4 . F17 . 86.03(7) yes
F15 . P4 . F17 . 178.78(7) yes
F16 . P4 . F17 . 87.74(7) yes
F13 . P4 . F18 . 175.45(7) yes
F14 . P4 . F18 . 90.44(8) yes
F15 . P4 . F18 . 89.24(8) yes
F16 . P4 . F18 . 89.52(8) yes
F17 . P4 . F18 . 90.99(8) yes
C27 . C28 . H281 . 110.3 no
C27 . C28 . H282 . 108.0 no
H281 . C28 . H282 . 109.4 no
C27 . C28 . H283 . 110.1 no
H281 . C28 . H283 . 109.7 no
H282 . C28 . H283 . 109.3 no
C28 . C27 . N6 . 177.5(16) yes

loop_
_geom_bond_atom_site_label_1
_geom_bond_site_symmetry_1
_geom_bond_atom_site_label_2
_geom_bond_site_symmetry_2
_geom_bond_distance
_geom_bond_publ_flag
Ru1 . C1 . 2.124(5) yes
Ru1 . N1 . 2.077(5) yes
Ru1 . N2 . 2.010(5) yes
Ru1 . N3 . 2.100(5) yes
Ru1 . N4 . 2.022(6) yes
Ru1 . N5 . 2.025(5) yes
C1 . P1 . 1.748(6) yes
C1 . H11 . 1.000 no
C1 . H12 . 0.955 no
C2 . C3 . 1.376(8) yes
C2 . N1 . 1.363(7) yes
C2 . P1 . 1.808(6) yes
C3 . C4 . 1.396(8) yes
C3 . H31 . 0.913 no
C4 . C5 . 1.387(8) yes
C4 . H41 . 0.934 no
C5 . C6 . 1.375(9) yes
C5 . H51 . 0.923 no
C6 . N1 . 1.349(7) yes
C6 . H61 . 0.941 no
C7 . C8 . 1.457(7) yes
C7 . N2 . 1.130(7) yes
C8 . H81 . 0.975 no
C8 . H82 . 0.954 no
C8 . H83 . 0.967 no
C9 . C10 . 1.463(9) yes
C9 . N3 . 1.139(8) yes
C10 . H102 . 0.957 no
C10 . H101 . 0.970 no
C10 . H103 . 0.969 no
C11 . C12 . 1.469(13) yes
C11 . N4 . 1.136(10) yes
C12 . H122 . 0.973 no
C12 . H121 . 0.959 no
C12 . H123 . 0.958 no
C13 . C14 . 1.474(9) yes
C13 . N5 . 1.129(8) yes
C14 . H141 . 0.955 no
C14 . H142 . 0.957 no
C14 . H143 . 0.967 no
C15 . C16 . 1.388(8) yes
C15 . C20 . 1.392(9) yes
C15 . P1 . 1.803(5) yes
C16 . C17 . 1.382(8) yes
C16 . H161 . 0.916 no
C17 . C18 . 1.377(10) yes
C17 . H171 . 0.935 no
C18 . C19 . 1.385(10) yes
C18 . H181 . 0.915 no
C19 . C20 . 1.384(8) yes
C19 . H191 . 0.941 no
C20 . H201 . 0.913 no
C21 . C22 . 1.395(8) yes
C21 . C26 . 1.400(7) yes
C21 . P1 . 1.805(5) yes
C22 . C23 . 1.387(8) yes
C22 . H221 . 0.955 no
C23 . C24 . 1.383(9) yes
C23 . H231 . 0.915 no
C24 . C25 . 1.375(9) yes
C24 . H241 . 0.932 no
C25 . C26 . 1.383(8) yes
C25 . H251 . 0.938 no
C26 . H261 . 0.920 no
P2 . F1 . 1.594(4) yes
P2 . F2 . 1.589(5) yes
P2 . F3 . 1.580(6) yes
P2 . F4 . 1.589(4) yes
P2 . F5 . 1.590(4) yes
P2 . F6 . 1.591(5) yes
P3 . F7 . 1.590(7) yes
P3 . F8 . 1.658(7) yes
P3 . F9 . 1.614(7) yes
P3 . F10 . 1.580(7) yes
P3 . F11 . 1.546(6) yes
P3 . F12 . 1.588(7) yes
P4 . F13 . 1.582(8) yes
P4 . F14 . 1.560(8) yes
P4 . F15 . 1.519(8) yes
P4 . F16 . 1.593(8) yes
P4 . F17 . 1.676(8) yes
P4 . F18 . 1.596(8) yes
C28 . C27 . 1.20(2) yes
C28 . H281 . 0.959 no
C28 . H282 . 0.957 no
C28 . H283 . 0.956 no
C27 . N6 . 1.207(18) yes

loop_
_geom_hbond_atom_site_label_D
_geom_hbond_site_symmetry_D
_geom_hbond_atom_site_label_H
_geom_hbond_site_symmetry_H
_geom_hbond_atom_site_label_A
_geom_hbond_site_symmetry_A
_geom_hbond_angle_DHA
_geom_hbond_distance_DH
_geom_hbond_distance_HA
_geom_hbond_distance_DA
_geom_hbond_publ_flag
C12 . H123 . O1 . 126 0.96 2.33 2.993(11) yes
